data_1546910
loop_
_publ_author_name
'Maestri, Giovanni'
'WANG, Yanlan'
'Monfredini, Anna'
'Deyris, Pierre-Alexandre'
'Derat, Etienne'
'Malacria, Max'
'Blanchard, Florent'

_publ_section_title
;
 All-Metal Aromatic Cationic Palladium Triangles Can Mimic Aromatic Donor
 Ligands towards Lewis Acidic Cations
;
_journal_name_full 'Chem. Sci.'
_journal_paper_doi 10.1039/C7SC03475J
_journal_year 2017
_chemical_formula_moiety 'C80 H66 Ag Cl3 F9 O3 P3 Pd3 S3, 2(C4 H8 O), 2(F6 Sb)'
_chemical_formula_sum 'C88 H82 Ag Cl3 F21 O5 P3 Pd3 S3 Sb2'
_chemical_formula_weight 2584.54
_space_group_crystal_system orthorhombic
_space_group_IT_number 61
_space_group_name_Hall '-P 2ac 2ab'
_space_group_name_H-M_alt 'P b c a'
_symmetry_space_group_name_Hall '-P 2ac 2ab'
_symmetry_space_group_name_H-M 'P b c a'
_atom_sites_solution_hydrogens mixed
_atom_sites_solution_primary direct
_audit_creation_date 2015-07-24
_audit_creation_method
;
Olex2 1.2
(compiled 2015.01.26 svn.r3150 for OlexSys, GUI svn.r4998)
;
_audit_update_record
;
2015-07-24 deposited with the CCDC.
2017-08-29 downloaded from the CCDC.
;
_cell_angle_alpha 90
_cell_angle_beta 90
_cell_angle_gamma 90
_cell_formula_units_Z 8
_cell_length_a 21.8782(4)
_cell_length_b 22.7145(4)
_cell_length_c 39.349(3)
_cell_measurement_reflns_used 10155
_cell_measurement_temperature 200
_cell_measurement_theta_max 71.9
_cell_measurement_theta_min 3.0
_cell_volume 19554.6(16)
_computing_cell_refinement
;
CrystalClear-SM Expert 2.0 r15 (Rigaku, 2011)
;
_computing_data_collection
;
CrystalClear-SM Expert 2.0 r15 (Rigaku, 2011)
;
_computing_data_reduction
;
CrystalClear-SM Expert 2.0 r15 (Rigaku, 2011)
;
_computing_molecular_graphics 'Olex2 (Dolomanov et al., 2009)'
_computing_publication_material 'Olex2 (Dolomanov et al., 2009)'
_computing_structure_refinement 'ShelXL (Sheldrick, 2008)'
_computing_structure_solution 'ShelXT (Sheldrick, 2015)'
_diffrn_ambient_temperature 200
_diffrn_detector RX
_diffrn_detector_area_resol_mean 10.0000
_diffrn_measured_fraction_theta_full 0.989
_diffrn_measured_fraction_theta_max 0.963
_diffrn_measurement_details
;
scan:
    Number of images: 34
               Slice: 20.0000 - 192.0000
         Image width: 5.0000
            Exp time: 300.0000
       Rotation axis: Omega
               Omega: 0.0000
                 Chi: 54.0000
                 Phi: 180.0000
                 XTD: 127.4000
              2theta: 0.0000
scan:
    Number of images: 18
               Slice: 42.0000 - 132.0000
         Image width: 5.0000
            Exp time: 300.0000
       Rotation axis: Omega
               Omega: 0.0000
                 Chi: 54.0000
                 Phi: 0.0000
                 XTD: 127.4000
              2theta: 0.0000
scan:
    Number of images: 12
               Slice: 95.0000 - 155.0000
         Image width: 5.0000
            Exp time: 300.0000
       Rotation axis: Omega
               Omega: 0.0000
                 Chi: 54.0000
                 Phi: 270.0000
                 XTD: 127.4000
              2theta: 0.0000
;
_diffrn_measurement_device
;
Crystal Goniometer
;
_diffrn_measurement_device_type
;
Rigaku RAXIS conversion
;
_diffrn_measurement_method 'profile data from \w-scans'
_diffrn_measurement_specimen_support Fiber
_diffrn_orient_matrix_type FS_PROCESS
_diffrn_orient_matrix_UB_11 -0.014452
_diffrn_orient_matrix_UB_12 -0.038348
_diffrn_orient_matrix_UB_13 -0.009553
_diffrn_orient_matrix_UB_21 0.020257
_diffrn_orient_matrix_UB_22 0.009452
_diffrn_orient_matrix_UB_23 -0.022118
_diffrn_orient_matrix_UB_31 0.038340
_diffrn_orient_matrix_UB_32 -0.019449
_diffrn_orient_matrix_UB_33 0.008085
_diffrn_radiation_monochromator Confocal
_diffrn_radiation_type CuK\a
_diffrn_radiation_wavelength 1.54187
_diffrn_reflns_av_R_equivalents 0.0911
_diffrn_reflns_av_unetI/netI 0.0840
_diffrn_reflns_Laue_measured_fraction_full 0.989
_diffrn_reflns_Laue_measured_fraction_max 0.963
_diffrn_reflns_limit_h_max 20
_diffrn_reflns_limit_h_min -26
_diffrn_reflns_limit_k_max 26
_diffrn_reflns_limit_k_min -18
_diffrn_reflns_limit_l_max 34
_diffrn_reflns_limit_l_min -45
_diffrn_reflns_number 81861
_diffrn_reflns_point_group_measured_fraction_full 0.989
_diffrn_reflns_point_group_measured_fraction_max 0.963
_diffrn_reflns_theta_full 67.687
_diffrn_reflns_theta_max 72.367
_diffrn_reflns_theta_min 2.246
_diffrn_source 'Rotating Anode'
_diffrn_source_current 30.0
_diffrn_source_power 1.2
_diffrn_source_voltage 40.0
_exptl_absorpt_coefficient_mu 12.846
_exptl_absorpt_correction_T_max 1.000
_exptl_absorpt_correction_T_min 0.398
_exptl_absorpt_correction_type multi-scan
_exptl_absorpt_process_details 'FS_ABSCOR (Rigaku, 2009)'
_exptl_crystal_colour orange
_exptl_crystal_colour_primary orange
_exptl_crystal_density_diffrn 1.756
_exptl_crystal_description block
_exptl_crystal_F_000 10160
_exptl_crystal_size_max 0.26
_exptl_crystal_size_mid 0.23
_exptl_crystal_size_min 0.22
_refine_diff_density_max 1.294
_refine_diff_density_min -2.024
_refine_diff_density_rms 0.165
_refine_ls_extinction_method none
_refine_ls_goodness_of_fit_ref 1.160
_refine_ls_hydrogen_treatment constr
_refine_ls_matrix_type full
_refine_ls_number_parameters 1163
_refine_ls_number_reflns 18613
_refine_ls_number_restraints 1140
_refine_ls_restrained_S_all 1.166
_refine_ls_R_factor_all 0.0876
_refine_ls_R_factor_gt 0.0665
_refine_ls_shift/su_max 0.002
_refine_ls_shift/su_mean 0.000
_refine_ls_structure_factor_coef Fsqd
_refine_ls_weighting_details 'w=1/[\s^2^(Fo^2^)+(0.0660P)^2^+84.1742P] where P=(Fo^2^+2Fc^2^)/3'
_refine_ls_weighting_scheme calc
_refine_ls_wR_factor_gt 0.1604
_refine_ls_wR_factor_ref 0.1920
_reflns_Friedel_coverage 0.000
_reflns_number_gt 13661
_reflns_number_total 18613
_reflns_threshold_expression 'I > 2\s(I)'
_cod_data_source_file c7sc03475j2.cif
_cod_data_source_block shelxl
_cod_depositor_comments
;
The following automatic conversions were performed:

'_exptl_absorpt_correction_type' value 'Multi-scan' changed to
'multi-scan' according to
/home/data/users/saulius/crontab/automatic-downloads/rss-feeds/RSC/lib/dictionaries/cif_core.dic
dictionary named 'cif_core.dic' version 2.4.2 from 2011-04-26.

Automatic conversion script
Id: cif_fix_values 4973 2017-02-22 13:04:09Z antanas 
;
_cod_original_cell_volume 19554.8(15)
_cod_database_code 1546910
_shelx_space_group_comment
;
The symmetry employed for this shelxl refinement is uniquely defined
by the following loop, which should always be used as a source of
symmetry information in preference to the above space-group names.
They are only intended as comments.
;
_olex2_refinement_description
;
1. Fixed Uiso
 At 1.2 times of:
  All C(H) groups, All C(H,H) groups
 At 1.5 times of:
  All O(H,H) groups
2. Rigid body (RIGU) restrains
 All non-hydrogen atoms
 with sigma for 1-2 distances of 0.004 and sigma for 1-3 distances of 0.004
3.a Rotating group:
 O1(H1A,H1B)
3.b Secondary CH2 refined with riding coordinates:
 C55(H55A,H55B), C56(H56A,H56B), C57(H57A,H57B), C58(H58A,H58B), C59(H59A,
 H59B), C60(H60A,H60B), C61(H61A,H61B), C62(H62A,H62B), C63(H63A,H63B),
 C64(H64A,H64B), C65(H65A,H65B), C66(H66A,H66B), C67(H67A,H67B), C68(H68A,H68B),
  C69(H69A,H69B), C70(H70A,H70B)
3.c Aromatic/amide H refined with riding coordinates:
 C2(H2), C3(H3), C5(H5), C6(H6), C8(H8), C9(H9), C11(H11), C12(H12), C14(H14),
 C15(H15), C17(H17), C18(H18), C20(H20), C21(H21), C23(H23), C24(H24), C26(H26),
  C27(H27), C29(H29), C30(H30), C32(H32), C33(H33), C35(H35), C36(H36),
 C38(H38), C39(H39), C41(H41), C42(H42), C44(H44), C45(H45), C46(H46), C47(H47),
  C49(H49), C50(H50), C53(H53), C54(H54), C72(H72), C73(H73), C75(H75),
 C76(H76), C78(H78), C79(H79), C81(H81), C82(H82), C84(H84), C85(H85), C87(H87),
  C88(H88)
;
_shelx_shelxl_version_number 2014/7
_olex2_submission_special_instructions 'No special instructions were received'

loop_
_space_group_symop_operation_xyz
'x, y, z'
'-x+1/2, -y, z+1/2'
'-x, y+1/2, -z+1/2'
'x+1/2, -y+1/2, -z'
'-x, -y, -z'
'x-1/2, y, -z-1/2'
'x, -y-1/2, z-1/2'
'-x-1/2, y-1/2, z'

loop_
_atom_site_label
_atom_site_type_symbol
_atom_site_fract_x
_atom_site_fract_y
_atom_site_fract_z
_atom_site_U_iso_or_equiv
_atom_site_adp_type
_atom_site_occupancy
_atom_site_site_symmetry_order
_atom_site_calc_flag
_atom_site_refinement_flags_posn
_atom_site_refinement_flags_adp
C1 C 0.8493(4) 0.3519(3) 0.04552(19) 0.0406(16) Uani 1 1 d . U
C2 C 0.8200(4) 0.3576(4) 0.0768(2) 0.053(2) Uani 1 1 d . U
H2 H 0.8406 0.3450 0.0968 0.063 Uiso 1 1 calc R .
C3 C 0.7620(5) 0.3812(4) 0.0798(2) 0.063(3) Uani 1 1 d . U
H3 H 0.7427 0.3850 0.1013 0.075 Uiso 1 1 calc R .
C4 C 0.7334(5) 0.3987(5) 0.0508(3) 0.063(2) Uani 1 1 d . U
C5 C 0.7590(5) 0.3946(5) 0.0197(3) 0.066(3) Uani 1 1 d . U
H5 H 0.7374 0.4074 0.0001 0.079 Uiso 1 1 calc R .
C6 C 0.8181(4) 0.3710(5) 0.0169(2) 0.060(3) Uani 1 1 d . U
H6 H 0.8369 0.3681 -0.0048 0.072 Uiso 1 1 calc R .
C7 C 0.9335(4) 0.2885(4) 0.00227(18) 0.0409(17) Uani 1 1 d . U
C8 C 0.9180(5) 0.2295(4) -0.0028(2) 0.061(3) Uani 1 1 d . U
H8 H 0.9038 0.2070 0.0160 0.073 Uiso 1 1 calc R .
C9 C 0.9227(6) 0.2033(5) -0.0337(2) 0.078(3) Uani 1 1 d . U
H9 H 0.9110 0.1634 -0.0366 0.094 Uiso 1 1 calc R .
C10 C 0.9445(5) 0.2352(5) -0.0606(2) 0.068(3) Uani 1 1 d . U
C11 C 0.9597(5) 0.2930(5) -0.0578(2) 0.069(3) Uani 1 1 d . U
H11 H 0.9744 0.3145 -0.0768 0.083 Uiso 1 1 calc R .
C12 C 0.9534(5) 0.3197(5) -0.0264(2) 0.058(2) Uani 1 1 d . U
H12 H 0.9628 0.3603 -0.0242 0.069 Uiso 1 1 calc R .
C13 C 0.9742(4) 0.3887(4) 0.03996(16) 0.0369(15) Uani 1 1 d . U
C14 C 1.0344(4) 0.3831(4) 0.03093(19) 0.0470(19) Uani 1 1 d . U
H14 H 1.0504 0.3452 0.0259 0.056 Uiso 1 1 calc R .
C15 C 1.0720(5) 0.4315(4) 0.0290(2) 0.057(2) Uani 1 1 d . U
H15 H 1.1138 0.4274 0.0228 0.069 Uiso 1 1 calc R .
C16 C 1.0480(4) 0.4853(4) 0.0362(2) 0.053(2) Uani 1 1 d . U
C17 C 0.9888(4) 0.4939(4) 0.0456(2) 0.0511(19) Uani 1 1 d . U
H17 H 0.9739 0.5320 0.0509 0.061 Uiso 1 1 calc R .
C18 C 0.9509(4) 0.4445(4) 0.04705(19) 0.0435(17) Uani 1 1 d . U
H18 H 0.9090 0.4490 0.0529 0.052 Uiso 1 1 calc R .
C19 C 1.1711(4) 0.2948(4) 0.1732(2) 0.0465(19) Uani 1 1 d . U
C20 C 1.1836(5) 0.3006(4) 0.1386(2) 0.057(2) Uani 1 1 d . U
H20 H 1.1513 0.2958 0.1228 0.069 Uiso 1 1 calc R .
C21 C 1.2411(4) 0.3129(5) 0.1268(3) 0.066(3) Uani 1 1 d . U
H21 H 1.2487 0.3170 0.1031 0.080 Uiso 1 1 calc R .
C22 C 1.2873(5) 0.3194(5) 0.1500(3) 0.065(3) Uani 1 1 d . U
C23 C 1.2779(5) 0.3116(5) 0.1836(3) 0.072(3) Uani 1 1 d . U
H23 H 1.3114 0.3143 0.1990 0.087 Uiso 1 1 calc R .
C24 C 1.2209(5) 0.3000(5) 0.1957(2) 0.070(3) Uani 1 1 d . U
H24 H 1.2146 0.2953 0.2194 0.084 Uiso 1 1 calc R .
C25 C 1.1050(4) 0.2432(4) 0.22750(19) 0.0446(18) Uani 1 1 d . U
C26 C 1.0917(5) 0.2652(5) 0.2594(2) 0.064(3) Uani 1 1 d . U
H26 H 1.0760 0.3041 0.2613 0.077 Uiso 1 1 calc R .
C27 C 1.1004(5) 0.2328(5) 0.2884(2) 0.074(3) Uani 1 1 d . U
H27 H 1.0902 0.2484 0.3101 0.089 Uiso 1 1 calc R .
C28 C 1.1243(5) 0.1770(5) 0.2850(2) 0.068(3) Uani 1 1 d . U
C29 C 1.1378(4) 0.1525(5) 0.2536(2) 0.062(2) Uani 1 1 d . U
H29 H 1.1535 0.1136 0.2518 0.074 Uiso 1 1 calc R .
C30 C 1.1278(4) 0.1865(4) 0.2250(2) 0.053(2) Uani 1 1 d . U
H30 H 1.1368 0.1706 0.2032 0.063 Uiso 1 1 calc R .
C31 C 1.0704(4) 0.3559(4) 0.20351(19) 0.0493(19) Uani 1 1 d . U
C32 C 1.0107(5) 0.3684(5) 0.2078(3) 0.077(3) Uani 1 1 d . U
H32 H 0.9813 0.3403 0.2005 0.092 Uiso 1 1 calc R .
C33 C 0.9904(7) 0.4206(5) 0.2224(3) 0.087(3) Uani 1 1 d . U
H33 H 0.9480 0.4267 0.2261 0.105 Uiso 1 1 calc R .
C34 C 1.0293(9) 0.4610(7) 0.2308(5) 0.125(6) Uani 1 1 d . U
C35 C 1.0904(10) 0.4486(8) 0.2281(7) 0.201(12) Uani 1 1 d . U
H35 H 1.1191 0.4761 0.2368 0.241 Uiso 1 1 calc R .
C36 C 1.1111(7) 0.3989(7) 0.2135(6) 0.164(9) Uani 1 1 d . U
H36 H 1.1537 0.3933 0.2102 0.197 Uiso 1 1 calc R .
C37 C 0.7951(4) 0.0767(4) 0.1270(2) 0.0427(17) Uani 1 1 d . U
C38 C 0.7374(4) 0.0871(4) 0.1394(2) 0.052(2) Uani 1 1 d . U
H38 H 0.7327 0.1015 0.1619 0.062 Uiso 1 1 calc R .
C39 C 0.6850(4) 0.0768(5) 0.1194(2) 0.065(3) Uani 1 1 d . U
H39 H 0.6451 0.0832 0.1281 0.078 Uiso 1 1 calc R .
C40 C 0.6942(5) 0.0570(5) 0.0869(2) 0.062(2) Uani 1 1 d . U
C41 C 0.7514(5) 0.0456(4) 0.0735(2) 0.056(2) Uani 1 1 d . U
H41 H 0.7560 0.0308 0.0511 0.068 Uiso 1 1 calc R .
C42 C 0.8008(4) 0.0564(4) 0.0935(2) 0.050(2) Uani 1 1 d . U
H42 H 0.8406 0.0500 0.0844 0.059 Uiso 1 1 calc R .
C43 C 0.8990(4) 0.0185(4) 0.1527(2) 0.0486(18) Uani 1 1 d . U
C44 C 0.9619(5) 0.0130(5) 0.1546(3) 0.068(3) Uani 1 1 d . U
H44 H 0.9867 0.0473 0.1542 0.082 Uiso 1 1 calc R .
C45 C 0.9896(6) -0.0420(5) 0.1569(4) 0.087(4) Uani 1 1 d . U
H45 H 1.0328 -0.0457 0.1570 0.104 Uiso 1 1 calc R .
C46 C 0.8921(6) -0.0866(5) 0.1565(4) 0.111(5) Uani 1 1 d . U
H46 H 0.8679 -0.1213 0.1569 0.134 Uiso 1 1 calc R .
C47 C 0.8654(5) -0.0327(5) 0.1533(4) 0.089(4) Uani 1 1 d . U
H47 H 0.8222 -0.0304 0.1514 0.107 Uiso 1 1 calc R .
C48 C 0.8348(4) 0.1032(4) 0.19470(19) 0.0488(19) Uani 1 1 d . U
C49 C 0.8163(5) 0.1581(5) 0.2037(2) 0.065(3) Uani 1 1 d . U
H49 H 0.8191 0.1890 0.1874 0.078 Uiso 1 1 calc R .
C50 C 0.7934(5) 0.1706(6) 0.2356(3) 0.081(3) Uani 1 1 d . U
H50 H 0.7790 0.2088 0.2412 0.097 Uiso 1 1 calc R .
C51 C 0.9537(6) -0.0897(5) 0.1591(4) 0.101(5) Uani 1 1 d . U
C52 C 0.7924(6) 0.1275(8) 0.2580(3) 0.096(4) Uani 1 1 d . U
C53 C 0.8296(7) 0.0584(7) 0.2179(3) 0.107(5) Uani 1 1 d . U
H53 H 0.8413 0.0195 0.2119 0.129 Uiso 1 1 calc R .
C54 C 0.8073(8) 0.0701(8) 0.2505(3) 0.128(5) Uani 1 1 d . U
H54 H 0.8026 0.0396 0.2668 0.153 Uiso 1 1 calc R .
C55 C 1.0549(6) 0.0284(5) 0.0717(4) 0.094(4) Uani 1 1 d . U
H55A H 1.0654 0.0217 0.0959 0.113 Uiso 1 1 calc R .
H55B H 1.0931 0.0371 0.0592 0.113 Uiso 1 1 calc R .
C56 C 1.0251(7) -0.0246(6) 0.0574(4) 0.107(5) Uani 1 1 d . U
H56A H 1.0460 -0.0373 0.0363 0.128 Uiso 1 1 calc R .
H56B H 1.0260 -0.0574 0.0739 0.128 Uiso 1 1 calc R .
C57 C 0.9614(6) -0.0065(6) 0.0501(4) 0.102(4) Uani 1 1 d . U
H57A H 0.9338 -0.0179 0.0689 0.122 Uiso 1 1 calc R .
H57B H 0.9465 -0.0245 0.0288 0.122 Uiso 1 1 calc R .
C58 C 0.9656(5) 0.0593(5) 0.0469(3) 0.081(3) Uani 1 1 d . U
H58A H 0.9746 0.0708 0.0232 0.097 Uiso 1 1 calc R .
H58B H 0.9268 0.0782 0.0540 0.097 Uiso 1 1 calc R .
C59 C 1.0831(7) 0.1744(7) 0.0150(3) 0.106(5) Uani 1 1 d . U
H59A H 1.0394 0.1697 0.0093 0.127 Uiso 1 1 calc R .
H59B H 1.1027 0.1351 0.0150 0.127 Uiso 1 1 calc R .
C60 C 1.1132(6) 0.2134(6) -0.0094(3) 0.092(4) Uani 1 1 d . U
H60A H 1.0843 0.2433 -0.0182 0.110 Uiso 1 1 calc R .
H60B H 1.1300 0.1907 -0.0288 0.110 Uiso 1 1 calc R .
C61 C 1.1634(6) 0.2418(6) 0.0106(3) 0.091(4) Uani 1 1 d . U
H61A H 1.1694 0.2831 0.0035 0.109 Uiso 1 1 calc R .
H61B H 1.2023 0.2201 0.0077 0.109 Uiso 1 1 calc R .
C62 C 1.1416(5) 0.2386(5) 0.0473(2) 0.069(3) Uani 1 1 d . U
H62A H 1.1740 0.2221 0.0621 0.083 Uiso 1 1 calc R .
H62B H 1.1306 0.2783 0.0558 0.083 Uiso 1 1 calc R .
C63 C 1.1304(9) 0.0248(8) 0.1914(4) 0.129(5) Uani 1 1 d . U
H63A H 1.0917 0.0095 0.2011 0.154 Uiso 1 1 calc R .
H63B H 1.1382 0.0645 0.2008 0.154 Uiso 1 1 calc R .
C64 C 1.1744(8) -0.0086(7) 0.1413(4) 0.122(5) Uani 1 1 d . U
H64A H 1.1953 0.0131 0.1228 0.147 Uiso 1 1 calc R .
H64B H 1.1575 -0.0456 0.1319 0.147 Uiso 1 1 calc R .
C65 C 1.2615(8) 0.1244(10) 0.0765(4) 0.157(8) Uani 1 1 d . U
H65A H 1.2700 0.1523 0.0578 0.188 Uiso 1 1 calc R .
H65B H 1.2328 0.0939 0.0682 0.188 Uiso 1 1 calc R .
C66 C 1.1791(12) -0.0132(12) 0.1985(5) 0.201(10) Uani 1 1 d . U
H66A H 1.1626 -0.0519 0.2056 0.241 Uiso 1 1 calc R .
H66B H 1.2031 0.0029 0.2177 0.241 Uiso 1 1 calc R .
C67 C 1.2181(9) -0.0213(8) 0.1703(5) 0.148(6) Uani 1 1 d . U
H67A H 1.2341 -0.0621 0.1692 0.178 Uiso 1 1 calc R .
H67B H 1.2527 0.0068 0.1706 0.178 Uiso 1 1 calc R .
C68 C 1.2823(7) 0.1595(8) 0.1291(4) 0.139(7) Uani 1 1 d . U
H68A H 1.2991 0.1999 0.1288 0.166 Uiso 1 1 calc R .
H68B H 1.2647 0.1521 0.1519 0.166 Uiso 1 1 calc R .
C69 C 1.3284(9) 0.1193(10) 0.1227(5) 0.172(9) Uani 1 1 d . U
H69A H 1.3270 0.0865 0.1393 0.206 Uiso 1 1 calc R .
H69B H 1.3689 0.1385 0.1241 0.206 Uiso 1 1 calc R .
C70 C 1.3169(9) 0.0980(11) 0.0884(5) 0.191(10) Uani 1 1 d . U
H70A H 1.3513 0.1088 0.0732 0.229 Uiso 1 1 calc R .
H70B H 1.3129 0.0546 0.0884 0.229 Uiso 1 1 calc R .
C71 C 0.8043(4) 0.2125(4) 0.09257(19) 0.0430(18) Uani 1 1 d . U
C72 C 0.7851(4) 0.2402(4) 0.1221(2) 0.051(2) Uani 1 1 d . U
H72 H 0.8148 0.2503 0.1387 0.061 Uiso 1 1 calc R .
C73 C 0.7245(5) 0.2536(4) 0.1282(2) 0.057(2) Uani 1 1 d . U
H73 H 0.7126 0.2729 0.1486 0.068 Uiso 1 1 calc R .
C74 C 0.6822(5) 0.2387(5) 0.1044(2) 0.059(2) Uani 1 1 d . U
C75 C 0.6995(4) 0.2111(4) 0.0743(2) 0.055(2) Uani 1 1 d . U
H75 H 0.6695 0.2013 0.0578 0.066 Uiso 1 1 calc R .
C76 C 0.7597(4) 0.1980(4) 0.0685(2) 0.0478(19) Uani 1 1 d . U
H76 H 0.7713 0.1790 0.0479 0.057 Uiso 1 1 calc R .
C77 C 1.0192(4) 0.3864(4) 0.11955(17) 0.0377(15) Uani 1 1 d . U
C78 C 0.9629(4) 0.4060(4) 0.1310(2) 0.054(2) Uani 1 1 d . U
H78 H 0.9303 0.3788 0.1335 0.065 Uiso 1 1 calc R .
C79 C 0.9533(5) 0.4649(4) 0.1388(2) 0.059(2) Uani 1 1 d . U
H79 H 0.9146 0.4777 0.1468 0.071 Uiso 1 1 calc R .
C80 C 0.9999(5) 0.5042(4) 0.1349(2) 0.061(2) Uani 1 1 d . U
C81 C 1.0564(5) 0.4866(5) 0.1242(3) 0.068(3) Uani 1 1 d . U
H81 H 1.0887 0.5143 0.1221 0.082 Uiso 1 1 calc R .
C82 C 1.0661(4) 0.4270(4) 0.1165(2) 0.052(2) Uani 1 1 d . U
H82 H 1.1053 0.4144 0.1090 0.062 Uiso 1 1 calc R .
C83 C 0.9667(4) 0.1824(4) 0.21864(18) 0.0406(17) Uani 1 1 d . U
C84 C 0.9367(4) 0.2342(4) 0.2254(2) 0.052(2) Uani 1 1 d . U
H84 H 0.9254 0.2601 0.2075 0.062 Uiso 1 1 calc R .
C85 C 0.9233(4) 0.2480(4) 0.2591(2) 0.054(2) Uani 1 1 d . U
H85 H 0.9047 0.2846 0.2644 0.065 Uiso 1 1 calc R .
C86 C 0.9367(4) 0.2092(4) 0.2844(2) 0.055(2) Uani 1 1 d . U
C87 C 0.9630(5) 0.1566(5) 0.2776(2) 0.062(3) Uani 1 1 d . U
H87 H 0.9705 0.1294 0.2955 0.075 Uiso 1 1 calc R .
C88 C 0.9791(4) 0.1423(4) 0.2443(2) 0.054(2) Uani 1 1 d . U
H88 H 0.9982 0.1058 0.2392 0.065 Uiso 1 1 calc R .
O1 O 1.1202(3) 0.1361(4) 0.1258(2) 0.082(2) Uani 1 1 d . U
H1A H 1.1514 0.1325 0.1118 0.123 Uiso 1 1 d GR .
H1B H 1.1144 0.1012 0.1352 0.123 Uiso 1 1 d GR .
O2 O 1.0140(3) 0.0761(3) 0.06888(19) 0.076(2) Uani 1 1 d . U
O3 O 1.0897(4) 0.2013(4) 0.04727(18) 0.095(3) Uani 1 1 d . U
O4 O 1.2369(4) 0.1540(5) 0.1045(2) 0.109(3) Uani 1 1 d . U
O5 O 1.1277(5) 0.0261(4) 0.1559(2) 0.101(3) Uani 1 1 d . U
F1 F 0.6755(3) 0.4211(3) 0.05309(17) 0.0850(19) Uani 1 1 d . U
F2 F 0.9518(4) 0.2089(4) -0.09099(15) 0.111(3) Uani 1 1 d . U
F3 F 1.0854(3) 0.5334(3) 0.03472(16) 0.0788(18) Uani 1 1 d . U
F4 F 1.3450(3) 0.3324(3) 0.13906(18) 0.097(2) Uani 1 1 d . U
F5 F 1.1335(3) 0.1444(4) 0.31314(16) 0.106(2) Uani 1 1 d . U
F6 F 1.0090(6) 0.5105(4) 0.2452(3) 0.202(6) Uani 1 1 d . U
F7 F 0.6440(3) 0.0483(3) 0.06754(17) 0.097(2) Uani 1 1 d . U
F8 F 0.9794(4) -0.1439(3) 0.1628(3) 0.149(4) Uani 1 1 d . U
F9 F 0.7705(4) 0.1375(5) 0.29025(15) 0.142(3) Uani 1 1 d . U
F10 F 0.8559(3) 0.3390(3) 0.18014(18) 0.099(2) Uani 1 1 d . U
F11 F 0.7349(3) 0.4174(4) 0.22866(19) 0.113(2) Uani 1 1 d . U
F12 F 0.8403(4) 0.3685(4) 0.24385(18) 0.120(3) Uani 1 1 d . U
F13 F 0.8342(4) 0.4493(4) 0.1971(2) 0.133(3) Uani 1 1 d . U
F14 F 0.7520(4) 0.3868(4) 0.16460(18) 0.125(3) Uani 1 1 d . U
F15 F 0.7589(4) 0.3073(4) 0.2118(2) 0.134(3) Uani 1 1 d . U
F16 F 0.8354(4) 0.0862(4) -0.0665(2) 0.131(3) Uani 1 1 d . U
F17 F 0.7181(4) 0.0690(5) -0.0692(2) 0.162(4) Uani 1 1 d . U
F18 F 0.7168(4) 0.0763(8) -0.0037(2) 0.236(5) Uani 1 1 d . U
F19 F 0.8315(4) 0.0934(5) -0.0011(2) 0.135(3) Uani 1 1 d . U
F20 F 0.7680(6) 0.1613(5) -0.0407(3) 0.181(4) Uani 1 1 d . U
F21 F 0.7905(7) 0.0022(6) -0.0318(4) 0.221(5) Uani 1 1 d . U
P1 P 0.92612(9) 0.32356(9) 0.04353(4) 0.0377(4) Uani 1 1 d . U
P2 P 1.09428(10) 0.28460(10) 0.18846(5) 0.0407(5) Uani 1 1 d . U
P3 P 0.86304(9) 0.09039(10) 0.15178(5) 0.0391(4) Uani 1 1 d . U
S1 S 0.88001(9) 0.18985(9) 0.08450(4) 0.0402(4) Uani 1 1 d . U
S2 S 1.03445(9) 0.31398(9) 0.10707(4) 0.0388(4) Uani 1 1 d . U
S3 S 0.99612(9) 0.16393(8) 0.17777(4) 0.0373(4) Uani 1 1 d . U
Cl1 Cl 0.60523(13) 0.25437(16) 0.11146(8) 0.0894(10) Uani 1 1 d . U
Cl2 Cl 0.98733(17) 0.57887(13) 0.14238(9) 0.0958(10) Uani 1 1 d . U
Cl3 Cl 0.92369(16) 0.22910(15) 0.32647(6) 0.0908(10) Uani 1 1 d . U
Pd1 Pd 0.94995(3) 0.26431(3) 0.08939(2) 0.03573(15) Uani 1 1 d . U
Pd2 Pd 1.02440(3) 0.24755(2) 0.15011(2) 0.03527(15) Uani 1 1 d . U
Pd3 Pd 0.92568(3) 0.16663(2) 0.13484(2) 0.03411(14) Uani 1 1 d . U
Ag2 Ag 1.03354(3) 0.16848(3) 0.09545(2) 0.04426(16) Uani 1 1 d . U
Sb1 Sb 0.79505(3) 0.37872(3) 0.20449(2) 0.06072(19) Uani 1 1 d . U
Sb2 Sb 0.77531(4) 0.07999(5) -0.03505(2) 0.0861(3) Uani 1 1 d . U

loop_
_atom_site_aniso_label
_atom_site_aniso_U_11
_atom_site_aniso_U_22
_atom_site_aniso_U_33
_atom_site_aniso_U_23
_atom_site_aniso_U_13
_atom_site_aniso_U_12
C1 0.044(4) 0.035(4) 0.043(3) 0.001(3) -0.003(3) 0.003(3)
C2 0.049(4) 0.063(6) 0.047(4) 0.002(4) 0.001(3) 0.013(4)
C3 0.057(5) 0.072(7) 0.059(4) -0.003(4) 0.005(3) 0.020(4)
C4 0.049(5) 0.067(6) 0.072(5) 0.002(4) 0.000(3) 0.010(4)
C5 0.055(5) 0.081(7) 0.061(4) 0.004(4) -0.010(3) 0.015(5)
C6 0.054(5) 0.084(7) 0.042(4) 0.009(4) -0.007(3) 0.014(4)
C7 0.038(4) 0.053(4) 0.031(3) -0.003(3) -0.002(3) 0.002(3)
C8 0.075(7) 0.064(5) 0.044(4) -0.006(3) 0.007(4) -0.016(4)
C9 0.110(9) 0.078(6) 0.047(4) -0.020(4) 0.012(4) -0.021(6)
C10 0.074(7) 0.090(6) 0.039(4) -0.015(4) 0.003(4) -0.009(5)
C11 0.092(8) 0.086(6) 0.030(4) -0.003(4) 0.010(4) -0.014(5)
C12 0.071(6) 0.066(5) 0.036(3) 0.001(3) 0.003(3) -0.005(4)
C13 0.041(4) 0.051(4) 0.019(3) 0.005(2) 0.000(2) 0.000(3)
C14 0.044(4) 0.058(5) 0.039(4) 0.001(3) 0.004(3) -0.001(3)
C15 0.054(5) 0.066(5) 0.052(5) 0.010(4) -0.001(4) -0.009(3)
C16 0.051(4) 0.053(4) 0.055(5) 0.012(3) -0.007(3) -0.012(3)
C17 0.050(4) 0.049(4) 0.054(5) 0.009(3) -0.010(3) -0.007(3)
C18 0.041(4) 0.051(4) 0.038(4) -0.002(3) -0.001(3) 0.000(3)
C19 0.043(4) 0.055(5) 0.041(3) 0.005(3) -0.005(3) -0.002(3)
C20 0.055(5) 0.072(7) 0.045(4) 0.004(4) 0.001(3) 0.002(4)
C21 0.046(4) 0.092(8) 0.061(5) 0.019(5) 0.002(3) 0.004(4)
C22 0.051(5) 0.071(7) 0.074(5) 0.025(4) 0.002(3) -0.001(4)
C23 0.045(5) 0.100(9) 0.072(5) 0.021(5) -0.010(4) -0.015(5)
C24 0.055(5) 0.107(9) 0.048(4) 0.011(4) -0.009(3) -0.017(5)
C25 0.039(4) 0.061(4) 0.033(3) 0.003(3) -0.006(3) -0.001(3)
C26 0.072(7) 0.083(6) 0.037(4) 0.003(3) -0.005(4) 0.010(5)
C27 0.087(8) 0.104(6) 0.031(4) 0.012(4) -0.009(4) 0.009(5)
C28 0.056(6) 0.099(6) 0.047(4) 0.022(4) -0.012(4) 0.000(5)
C29 0.047(5) 0.083(6) 0.054(4) 0.024(4) -0.010(3) 0.006(4)
C30 0.046(5) 0.071(5) 0.042(4) 0.006(3) -0.006(3) 0.004(4)
C31 0.067(5) 0.048(4) 0.034(4) -0.002(3) -0.007(3) -0.002(3)
C32 0.064(5) 0.059(6) 0.108(8) -0.031(6) -0.004(5) 0.002(4)
C33 0.103(8) 0.063(6) 0.095(8) -0.028(6) -0.002(6) 0.020(5)
C34 0.139(9) 0.078(7) 0.157(14) -0.061(8) 0.012(8) -0.003(6)
C35 0.143(9) 0.113(10) 0.35(3) -0.149(16) 0.016(9) -0.013(7)
C36 0.087(8) 0.107(8) 0.30(2) -0.123(12) 0.018(8) -0.022(6)
C37 0.043(4) 0.038(4) 0.048(3) 0.002(3) 0.001(3) -0.008(3)
C38 0.044(4) 0.071(6) 0.041(4) -0.007(4) -0.004(3) -0.005(4)
C39 0.037(4) 0.094(8) 0.064(4) -0.010(4) -0.009(3) -0.011(4)
C40 0.057(5) 0.072(7) 0.058(4) -0.005(4) -0.016(3) -0.020(4)
C41 0.064(5) 0.056(6) 0.049(4) -0.005(4) -0.008(3) -0.018(4)
C42 0.046(4) 0.061(6) 0.041(3) -0.007(3) 0.004(3) -0.015(4)
C43 0.048(4) 0.050(4) 0.048(4) 0.004(3) 0.003(3) -0.004(3)
C44 0.044(5) 0.056(5) 0.104(8) 0.003(5) -0.002(4) 0.002(4)
C45 0.058(6) 0.045(5) 0.157(12) 0.005(5) -0.006(6) 0.013(4)
C46 0.068(6) 0.049(5) 0.217(17) 0.029(7) -0.016(7) -0.002(4)
C47 0.053(6) 0.053(5) 0.162(12) 0.024(5) -0.019(6) -0.007(4)
C48 0.038(4) 0.073(5) 0.036(3) 0.004(3) 0.002(3) -0.007(4)
C49 0.079(7) 0.066(5) 0.051(4) -0.006(4) 0.019(4) -0.012(4)
C50 0.058(6) 0.131(8) 0.054(4) -0.018(4) 0.015(4) -0.003(5)
C51 0.073(6) 0.043(5) 0.188(15) 0.018(6) -0.014(6) 0.004(4)
C52 0.076(8) 0.163(9) 0.048(4) 0.007(5) 0.016(5) 0.019(7)
C53 0.141(12) 0.115(7) 0.066(5) 0.032(5) 0.043(6) 0.034(7)
C54 0.152(14) 0.170(9) 0.061(6) 0.033(5) 0.042(7) 0.047(8)
C55 0.095(7) 0.048(5) 0.140(11) -0.021(6) -0.011(7) 0.013(5)
C56 0.111(8) 0.062(6) 0.147(12) -0.027(6) -0.004(8) 0.007(5)
C57 0.099(8) 0.076(7) 0.130(11) -0.036(6) 0.004(7) -0.004(5)
C58 0.079(6) 0.073(6) 0.091(7) -0.033(5) 0.003(5) 0.005(5)
C59 0.125(10) 0.145(10) 0.047(5) -0.008(5) 0.013(5) -0.048(8)
C60 0.110(9) 0.111(9) 0.053(5) -0.005(5) 0.018(5) -0.021(7)
C61 0.100(8) 0.112(9) 0.060(5) -0.003(5) 0.025(5) -0.022(7)
C62 0.072(6) 0.083(7) 0.051(5) 0.008(4) 0.013(4) -0.001(5)
C63 0.164(12) 0.138(13) 0.083(7) -0.001(6) -0.023(7) -0.007(9)
C64 0.142(11) 0.115(11) 0.109(8) -0.006(7) -0.006(7) 0.001(8)
C65 0.104(10) 0.27(2) 0.095(8) -0.062(10) -0.007(7) 0.058(12)
C66 0.218(16) 0.27(2) 0.119(9) 0.032(10) -0.025(9) 0.072(16)
C67 0.167(11) 0.134(13) 0.144(10) 0.000(10) -0.032(9) 0.007(9)
C68 0.115(10) 0.194(16) 0.108(9) -0.051(10) -0.044(8) 0.064(10)
C69 0.126(11) 0.229(19) 0.161(12) -0.075(12) -0.050(10) 0.078(12)
C70 0.124(12) 0.29(2) 0.158(12) -0.098(14) -0.026(9) 0.081(15)
C71 0.044(4) 0.049(5) 0.036(3) 0.008(3) -0.004(3) 0.001(3)
C72 0.055(4) 0.061(6) 0.035(3) -0.002(3) -0.003(3) 0.005(4)
C73 0.059(5) 0.067(6) 0.044(4) -0.001(4) -0.001(3) 0.013(4)
C74 0.055(4) 0.071(6) 0.051(4) 0.010(4) -0.001(3) 0.009(4)
C75 0.039(4) 0.074(6) 0.053(4) 0.006(4) -0.006(3) -0.001(4)
C76 0.049(4) 0.056(5) 0.038(4) 0.002(3) -0.006(3) 0.003(3)
C77 0.040(4) 0.047(4) 0.027(3) 0.004(3) -0.009(3) -0.003(3)
C78 0.058(5) 0.056(5) 0.048(4) 0.000(3) 0.006(4) 0.000(3)
C79 0.067(5) 0.057(5) 0.053(5) -0.010(4) -0.004(4) 0.015(4)
C80 0.079(5) 0.050(4) 0.055(5) -0.004(4) -0.017(4) 0.004(4)
C81 0.074(6) 0.050(5) 0.079(6) -0.005(4) -0.012(4) -0.007(4)
C82 0.053(5) 0.046(4) 0.056(5) 0.001(3) -0.009(4) -0.004(3)
C83 0.043(4) 0.050(4) 0.030(3) 0.003(3) -0.005(3) -0.002(3)
C84 0.061(6) 0.050(5) 0.043(4) 0.008(3) 0.003(3) 0.012(4)
C85 0.056(6) 0.061(5) 0.046(4) -0.004(3) 0.009(3) 0.011(4)
C86 0.054(5) 0.065(5) 0.044(4) -0.002(3) 0.002(3) 0.002(4)
C87 0.085(7) 0.069(5) 0.033(4) 0.009(3) 0.004(4) 0.009(5)
C88 0.066(6) 0.056(5) 0.040(3) 0.008(3) -0.002(3) 0.008(4)
O1 0.065(5) 0.091(6) 0.090(5) 0.007(4) 0.000(4) 0.021(4)
O2 0.078(5) 0.060(4) 0.089(5) -0.026(3) -0.010(4) 0.006(3)
O3 0.095(5) 0.138(7) 0.053(3) -0.007(4) 0.025(3) -0.046(5)
O4 0.073(5) 0.183(9) 0.070(5) -0.020(5) 0.002(4) 0.031(6)
O5 0.126(7) 0.106(7) 0.073(5) 0.000(4) -0.013(5) -0.003(5)
F1 0.051(3) 0.095(5) 0.108(5) 0.001(4) 0.002(3) 0.020(3)
F2 0.145(7) 0.136(6) 0.051(3) -0.042(4) 0.017(4) -0.032(5)
F3 0.081(4) 0.066(4) 0.090(4) 0.015(3) -0.013(3) -0.028(3)
F4 0.041(3) 0.140(6) 0.110(5) 0.045(4) 0.006(3) -0.007(3)
F5 0.100(5) 0.150(6) 0.068(4) 0.058(4) -0.009(3) 0.022(5)
F6 0.226(11) 0.087(6) 0.294(14) -0.116(8) 0.041(10) 0.004(6)
F7 0.068(4) 0.131(6) 0.092(4) -0.022(4) -0.032(3) -0.021(4)
F8 0.112(6) 0.055(4) 0.279(12) 0.014(6) -0.030(7) 0.019(4)
F9 0.110(6) 0.275(10) 0.041(3) 0.001(4) 0.024(3) 0.050(6)
F10 0.095(5) 0.114(5) 0.089(4) 0.001(4) 0.013(4) 0.025(4)
F11 0.099(5) 0.135(6) 0.105(5) -0.021(4) 0.024(4) 0.028(4)
F12 0.131(6) 0.145(7) 0.083(4) 0.003(4) -0.016(4) 0.036(5)
F13 0.153(7) 0.101(5) 0.143(7) 0.006(5) 0.019(5) -0.012(5)
F14 0.124(6) 0.169(7) 0.082(4) -0.004(4) -0.021(4) 0.052(5)
F15 0.154(7) 0.110(5) 0.139(6) 0.008(5) 0.029(6) -0.021(5)
F16 0.121(6) 0.172(8) 0.102(5) -0.010(5) 0.022(4) -0.020(5)
F17 0.126(6) 0.269(11) 0.091(5) 0.042(6) -0.025(5) -0.051(6)
F18 0.085(6) 0.520(16) 0.104(6) 0.063(8) -0.016(4) -0.015(7)
F19 0.089(5) 0.223(9) 0.094(5) 0.023(5) -0.013(4) -0.018(5)
F20 0.210(10) 0.187(7) 0.146(8) -0.006(6) -0.026(7) 0.054(6)
F21 0.245(11) 0.174(7) 0.245(11) 0.063(6) -0.051(9) -0.048(6)
P1 0.0428(11) 0.0445(12) 0.0257(8) 0.0032(7) -0.0022(7) 0.0010(9)
P2 0.0430(12) 0.0489(13) 0.0303(9) -0.0019(8) -0.0085(8) -0.0045(9)
P3 0.0344(11) 0.0468(12) 0.0361(9) 0.0028(8) 0.0015(7) -0.0062(9)
S1 0.0432(11) 0.0467(12) 0.0308(8) -0.0007(7) -0.0030(7) -0.0010(9)
S2 0.0435(11) 0.0439(11) 0.0290(8) 0.0040(7) -0.0027(7) -0.0061(9)
S3 0.0419(11) 0.0412(11) 0.0287(8) 0.0040(7) -0.0035(7) -0.0013(8)
Cl1 0.0543(16) 0.134(3) 0.0797(18) 0.0062(17) 0.0034(13) 0.0253(16)
Cl2 0.121(3) 0.0577(18) 0.109(2) -0.0320(16) -0.034(2) 0.0144(17)
Cl3 0.107(2) 0.123(3) 0.0425(12) -0.0138(14) 0.0133(13) 0.0113(19)
Pd1 0.0398(3) 0.0410(3) 0.0265(2) 0.0026(2) -0.0042(2) -0.0020(3)
Pd2 0.0405(3) 0.0393(3) 0.0261(2) 0.0018(2) -0.0045(2) -0.0023(2)
Pd3 0.0355(3) 0.0396(3) 0.0273(3) 0.0011(2) -0.0009(2) -0.0019(2)
Ag2 0.0441(4) 0.0504(4) 0.0383(3) -0.0043(2) 0.0059(2) 0.0020(3)
Sb1 0.0612(4) 0.0698(5) 0.0512(3) 0.0070(3) 0.0049(3) 0.0120(3)
Sb2 0.0666(5) 0.1350(8) 0.0566(4) 0.0176(4) -0.0013(3) -0.0039(5)

loop_
_atom_type_symbol
_atom_type_description
_atom_type_scat_dispersion_real
_atom_type_scat_dispersion_imag
_atom_type_scat_source
C C 0.0181 0.0091 'International Tables Vol C Tables 4.2.6.8 and 6.1.1.4'
H H 0.0000 0.0000 'International Tables Vol C Tables 4.2.6.8 and 6.1.1.4'
Ag Ag 0.1306 4.2820 'International Tables Vol C Tables 4.2.6.8 and 6.1.1.4'
Cl Cl 0.3639 0.7018 'International Tables Vol C Tables 4.2.6.8 and 6.1.1.4'
F F 0.0727 0.0534 'International Tables Vol C Tables 4.2.6.8 and 6.1.1.4'
O O 0.0492 0.0322 'International Tables Vol C Tables 4.2.6.8 and 6.1.1.4'
P P 0.2955 0.4335 'International Tables Vol C Tables 4.2.6.8 and 6.1.1.4'
Pd Pd 0.1215 3.9337 'International Tables Vol C Tables 4.2.6.8 and 6.1.1.4'
S S 0.3331 0.5567 'International Tables Vol C Tables 4.2.6.8 and 6.1.1.4'
Sb Sb -0.0562 5.8946 'International Tables Vol C Tables 4.2.6.8 and 6.1.1.4'

loop_
_geom_angle_atom_site_label_1
_geom_angle_atom_site_label_2
_geom_angle_atom_site_label_3
_geom_angle
C2 C1 P1 120.1(6)
C6 C1 C2 117.5(8)
C6 C1 P1 122.4(7)
C1 C2 H2 118.9
C3 C2 C1 122.1(8)
C3 C2 H2 118.9
C2 C3 H3 121.1
C4 C3 C2 117.8(9)
C4 C3 H3 121.1
C3 C4 F1 118.5(9)
C5 C4 C3 123.3(10)
C5 C4 F1 118.1(9)
C4 C5 H5 120.6
C4 C5 C6 118.7(9)
C6 C5 H5 120.6
C1 C6 C5 120.6(9)
C1 C6 H6 119.7
C5 C6 H6 119.7
C8 C7 C12 116.5(8)
C8 C7 P1 121.7(6)
C12 C7 P1 121.8(7)
C7 C8 H8 119.1
C9 C8 C7 121.9(9)
C9 C8 H8 119.1
C8 C9 H9 120.4
C8 C9 C10 119.3(10)
C10 C9 H9 120.4
C11 C10 C9 122.1(9)
F2 C10 C9 119.6(10)
F2 C10 C11 118.3(9)
C10 C11 H11 120.9
C10 C11 C12 118.3(9)
C12 C11 H11 120.9
C7 C12 H12 119.0
C11 C12 C7 121.9(9)
C11 C12 H12 119.0
C14 C13 C18 119.2(8)
C14 C13 P1 120.0(7)
C18 C13 P1 120.8(6)
C13 C14 H14 119.5
C13 C14 C15 121.1(9)
C15 C14 H14 119.5
C14 C15 H15 120.8
C16 C15 C14 118.4(9)
C16 C15 H15 120.8
C15 C16 F3 118.6(9)
C17 C16 C15 123.6(9)
C17 C16 F3 117.8(9)
C16 C17 H17 121.3
C16 C17 C18 117.5(9)
C18 C17 H17 121.3
C13 C18 C17 120.3(8)
C13 C18 H18 119.8
C17 C18 H18 119.8
C20 C19 C24 117.0(8)
C20 C19 P2 121.4(7)
C24 C19 P2 121.6(7)
C19 C20 H20 118.9
C21 C20 C19 122.1(9)
C21 C20 H20 118.9
C20 C21 H21 120.9
C20 C21 C22 118.1(9)
C22 C21 H21 120.9
C23 C22 C21 121.9(10)
C23 C22 F4 118.5(9)
F4 C22 C21 119.6(9)
C22 C23 H23 119.8
C22 C23 C24 120.4(10)
C24 C23 H23 119.8
C19 C24 H24 119.8
C23 C24 C19 120.4(9)
C23 C24 H24 119.8
C26 C25 C30 118.5(8)
C26 C25 P2 123.6(7)
C30 C25 P2 117.9(6)
C25 C26 H26 118.9
C27 C26 C25 122.2(10)
C27 C26 H26 118.9
C26 C27 H27 121.1
C26 C27 C28 117.9(10)
C28 C27 H27 121.1
C27 C28 C29 122.4(9)
F5 C28 C27 119.0(10)
F5 C28 C29 118.6(10)
C28 C29 H29 121.1
C30 C29 C28 117.9(10)
C30 C29 H29 121.1
C25 C30 H30 119.4
C29 C30 C25 121.1(9)
C29 C30 H30 119.4
C32 C31 C36 116.3(11)
C32 C31 P2 120.8(8)
C36 C31 P2 122.8(9)
C31 C32 H32 118.7
C31 C32 C33 122.7(11)
C33 C32 H32 118.7
C32 C33 H33 120.0
C34 C33 C32 120.0(14)
C34 C33 H33 120.0
C33 C34 C35 118.4(15)
C33 C34 F6 119.0(16)
F6 C34 C35 122.1(15)
C34 C35 H35 118.9
C36 C35 C34 122.3(16)
C36 C35 H35 118.9
C31 C36 H36 120.0
C35 C36 C31 119.9(16)
C35 C36 H36 120.0
C38 C37 C42 118.3(8)
C38 C37 P3 122.3(6)
C42 C37 P3 119.4(7)
C37 C38 H38 119.3
C37 C38 C39 121.3(8)
C39 C38 H38 119.3
C38 C39 H39 121.4
C40 C39 C38 117.1(9)
C40 C39 H39 121.4
C39 C40 C41 123.4(9)
F7 C40 C39 117.0(9)
F7 C40 C41 119.5(9)
C40 C41 H41 121.1
C42 C41 C40 117.7(8)
C42 C41 H41 121.1
C37 C42 H42 118.9
C41 C42 C37 122.1(9)
C41 C42 H42 118.9
C44 C43 P3 121.0(7)
C47 C43 C44 117.0(9)
C47 C43 P3 121.9(8)
C43 C44 H44 119.4
C43 C44 C45 121.2(10)
C45 C44 H44 119.4
C44 C45 H45 120.8
C51 C45 C44 118.3(11)
C51 C45 H45 120.8
C47 C46 H46 120.6
C51 C46 H46 120.6
C51 C46 C47 118.8(12)
C43 C47 H47 119.0
C46 C47 C43 122.1(11)
C46 C47 H47 119.0
C49 C48 C53 118.9(9)
C49 C48 P3 119.2(7)
C53 C48 P3 121.8(9)
C48 C49 H49 118.9
C48 C49 C50 122.1(10)
C50 C49 H49 118.9
C49 C50 H50 121.2
C52 C50 C49 117.6(13)
C52 C50 H50 121.2
C45 C51 C46 122.5(12)
C45 C51 F8 119.6(12)
C46 C51 F8 117.9(11)
C50 C52 C54 123.7(12)
C50 C52 F9 120.1(14)
F9 C52 C54 116.0(13)
C48 C53 H53 120.0
C48 C53 C54 119.9(14)
C54 C53 H53 120.0
C52 C54 C53 117.5(13)
C52 C54 H54 121.3
C53 C54 H54 121.3
H55A C55 H55B 108.4
C56 C55 H55A 110.0
C56 C55 H55B 110.0
O2 C55 H55A 110.0
O2 C55 H55B 110.0
O2 C55 C56 108.4(11)
C55 C56 H56A 110.7
C55 C56 H56B 110.7
H56A C56 H56B 108.8
C57 C56 C55 105.2(11)
C57 C56 H56A 110.7
C57 C56 H56B 110.7
C56 C57 H57A 111.0
C56 C57 H57B 111.0
C56 C57 C58 103.6(11)
H57A C57 H57B 109.0
C58 C57 H57A 111.0
C58 C57 H57B 111.0
C57 C58 H58A 110.7
C57 C58 H58B 110.7
H58A C58 H58B 108.8
O2 C58 C57 105.1(10)
O2 C58 H58A 110.7
O2 C58 H58B 110.7
H59A C59 H59B 108.6
C60 C59 H59A 110.4
C60 C59 H59B 110.4
O3 C59 H59A 110.4
O3 C59 H59B 110.4
O3 C59 C60 106.4(10)
C59 C60 H60A 110.9
C59 C60 H60B 110.9
C59 C60 C61 104.1(10)
H60A C60 H60B 109.0
C61 C60 H60A 110.9
C61 C60 H60B 110.9
C60 C61 H61A 110.9
C60 C61 H61B 110.9
C60 C61 C62 104.4(9)
H61A C61 H61B 108.9
C62 C61 H61A 110.9
C62 C61 H61B 110.9
C61 C62 H62A 110.5
C61 C62 H62B 110.5
H62A C62 H62B 108.7
O3 C62 C61 106.1(9)
O3 C62 H62A 110.5
O3 C62 H62B 110.5
H63A C63 H63B 109.0
C66 C63 H63A 111.0
C66 C63 H63B 111.0
O5 C63 H63A 111.0
O5 C63 H63B 111.0
O5 C63 C66 104.0(16)
H64A C64 H64B 108.9
C67 C64 H64A 110.8
C67 C64 H64B 110.8
O5 C64 H64A 110.8
O5 C64 H64B 110.8
O5 C64 C67 104.7(14)
H65A C65 H65B 108.7
C70 C65 H65A 110.6
C70 C65 H65B 110.6
O4 C65 H65A 110.6
O4 C65 H65B 110.6
O4 C65 C70 105.7(13)
C63 C66 H66A 109.1
C63 C66 H66B 109.1
C63 C66 C67 112.7(18)
H66A C66 H66B 107.8
C67 C66 H66A 109.1
C67 C66 H66B 109.1
C64 C67 H67A 111.6
C64 C67 H67B 111.6
C66 C67 C64 100.7(17)
C66 C67 H67A 111.6
C66 C67 H67B 111.6
H67A C67 H67B 109.4
H68A C68 H68B 108.2
C69 C68 H68A 109.8
C69 C68 H68B 109.8
C69 C68 O4 109.6(13)
O4 C68 H68A 109.8
O4 C68 H68B 109.8
C68 C69 H69A 110.7
C68 C69 H69B 110.7
C68 C69 C70 105.2(15)
H69A C69 H69B 108.8
C70 C69 H69A 110.7
C70 C69 H69B 110.7
C65 C70 C69 108.0(15)
C65 C70 H70A 110.1
C65 C70 H70B 110.1
C69 C70 H70A 110.1
C69 C70 H70B 110.1
H70A C70 H70B 108.4
C72 C71 C76 117.6(8)
C72 C71 S1 124.6(7)
C76 C71 S1 117.6(6)
C71 C72 H72 118.8
C73 C72 C71 122.5(8)
C73 C72 H72 118.8
C72 C73 H73 120.7
C74 C73 C72 118.6(9)
C74 C73 H73 120.7
C73 C74 C75 120.8(9)
C73 C74 Cl1 119.8(8)
C75 C74 Cl1 119.4(8)
C74 C75 H75 119.9
C76 C75 C74 120.2(9)
C76 C75 H75 119.9
C71 C76 H76 119.8
C75 C76 C71 120.4(8)
C75 C76 H76 119.8
C78 C77 C82 118.2(8)
C78 C77 S2 124.4(7)
C82 C77 S2 117.4(7)
C77 C78 H78 119.4
C77 C78 C79 121.2(9)
C79 C78 H78 119.4
C78 C79 H79 120.3
C80 C79 C78 119.5(10)
C80 C79 H79 120.3
C79 C80 Cl2 119.9(9)
C81 C80 C79 121.4(10)
C81 C80 Cl2 118.7(9)
C80 C81 H81 120.4
C80 C81 C82 119.1(10)
C82 C81 H81 120.4
C77 C82 C81 120.7(9)
C77 C82 H82 119.7
C81 C82 H82 119.7
C84 C83 C88 121.1(8)
C84 C83 S3 123.2(6)
C88 C83 S3 115.6(7)
C83 C84 H84 120.8
C83 C84 C85 118.5(8)
C85 C84 H84 120.8
C84 C85 H85 119.8
C86 C85 C84 120.4(9)
C86 C85 H85 119.8
C85 C86 Cl3 119.6(8)
C87 C86 C85 121.1(8)
C87 C86 Cl3 119.2(7)
C86 C87 H87 120.0
C86 C87 C88 119.9(9)
C88 C87 H87 120.0
C83 C88 C87 118.8(9)
C83 C88 H88 120.6
C87 C88 H88 120.6
H1A O1 H1B 106.8
Ag2 O1 H1A 109.7
Ag2 O1 H1B 112.2
C55 O2 C58 108.5(8)
C55 O2 Ag2 121.8(7)
C58 O2 Ag2 129.6(6)
C59 O3 C62 109.9(8)
C59 O3 Ag2 121.8(7)
C62 O3 Ag2 126.9(6)
C68 O4 C65 108.4(11)
C63 O5 C64 111.5(12)
C1 P1 C7 106.1(4)
C1 P1 C13 104.6(4)
C1 P1 Pd1 112.6(3)
C7 P1 C13 103.6(3)
C7 P1 Pd1 115.0(3)
C13 P1 Pd1 113.8(2)
C19 P2 C25 103.1(4)
C19 P2 C31 105.4(4)
C19 P2 Pd2 116.6(3)
C25 P2 Pd2 116.8(3)
C31 P2 C25 103.0(4)
C31 P2 Pd2 110.5(3)
C37 P3 C43 102.3(4)
C37 P3 C48 104.5(4)
C37 P3 Pd3 117.5(3)
C43 P3 C48 105.8(4)
C43 P3 Pd3 115.1(3)
C48 P3 Pd3 110.4(3)
C71 S1 Pd1 113.4(3)
C71 S1 Pd3 108.8(2)
Pd3 S1 Pd1 78.76(6)
C77 S2 Pd1 113.4(3)
C77 S2 Pd2 113.3(2)
Pd1 S2 Pd2 79.66(7)
C83 S3 Pd2 109.5(3)
C83 S3 Pd3 114.6(3)
Pd2 S3 Pd3 78.90(6)
P1 Pd1 Pd2 147.33(6)
P1 Pd1 Pd3 152.41(6)
P1 Pd1 Ag2 130.87(6)
S1 Pd1 P1 102.35(7)
S1 Pd1 Pd2 110.23(5)
S1 Pd1 Pd3 50.50(5)
S1 Pd1 Ag2 82.63(6)
S2 Pd1 P1 97.67(7)
S2 Pd1 S1 159.30(7)
S2 Pd1 Pd2 50.23(5)
S2 Pd1 Pd3 109.86(5)
S2 Pd1 Ag2 80.32(6)
Pd3 Pd1 Pd2 59.798(18)
Ag2 Pd1 Pd2 58.258(19)
Ag2 Pd1 Pd3 58.79(2)
P2 Pd2 Pd1 149.12(6)
P2 Pd2 Pd3 149.38(6)
P2 Pd2 Ag2 133.38(6)
S2 Pd2 P2 100.40(7)
S2 Pd2 Pd1 50.11(5)
S2 Pd2 Pd3 109.74(5)
S2 Pd2 Ag2 81.23(5)
S3 Pd2 P2 99.90(7)
S3 Pd2 S2 159.17(7)
S3 Pd2 Pd1 110.43(5)
S3 Pd2 Pd3 50.74(5)
S3 Pd2 Ag2 81.48(5)
Pd3 Pd2 Pd1 59.799(18)
Ag2 Pd2 Pd1 59.74(2)
Ag2 Pd2 Pd3 59.27(2)
P3 Pd3 Pd1 149.50(6)
P3 Pd3 Pd2 149.18(5)
P3 Pd3 Ag2 131.78(6)
S1 Pd3 P3 99.46(7)
S1 Pd3 S3 160.53(7)
S1 Pd3 Pd1 50.75(5)
S1 Pd3 Pd2 111.08(6)
S1 Pd3 Ag2 83.45(5)
S3 Pd3 P3 99.60(7)
S3 Pd3 Pd1 110.65(5)
S3 Pd3 Pd2 50.36(5)
S3 Pd3 Ag2 80.95(5)
Pd1 Pd3 Pd2 60.404(18)
Ag2 Pd3 Pd1 59.79(2)
Ag2 Pd3 Pd2 58.78(2)
O1 Ag2 O2 95.3(3)
O1 Ag2 O3 95.0(3)
O1 Ag2 Pd1 142.73(19)
O1 Ag2 Pd2 82.49(19)
O1 Ag2 Pd3 112.9(2)
O2 Ag2 Pd1 121.34(18)
O2 Ag2 Pd2 152.4(2)
O2 Ag2 Pd3 94.46(19)
O3 Ag2 O2 91.1(3)
O3 Ag2 Pd1 91.4(2)
O3 Ag2 Pd2 116.5(2)
O3 Ag2 Pd3 150.9(2)
Pd2 Ag2 Pd1 62.00(2)
Pd2 Ag2 Pd3 61.95(2)
Pd3 Ag2 Pd1 61.42(2)
F11 Sb1 F10 179.6(4)
F11 Sb1 F12 90.6(4)
F12 Sb1 F10 89.3(3)
F13 Sb1 F10 90.4(4)
F13 Sb1 F11 89.9(4)
F13 Sb1 F12 89.6(4)
F14 Sb1 F10 88.6(3)
F14 Sb1 F11 91.6(4)
F14 Sb1 F12 177.8(4)
F14 Sb1 F13 90.9(4)
F15 Sb1 F10 87.7(4)
F15 Sb1 F11 91.9(4)
F15 Sb1 F12 89.3(4)
F15 Sb1 F13 177.9(4)
F15 Sb1 F14 90.1(4)
F16 Sb2 F17 90.3(4)
F16 Sb2 F19 89.9(4)
F16 Sb2 F20 84.5(5)
F17 Sb2 F20 89.3(5)
F18 Sb2 F16 178.1(7)
F18 Sb2 F17 90.5(4)
F18 Sb2 F19 89.2(4)
F18 Sb2 F20 93.9(7)
F18 Sb2 F21 92.2(7)
F19 Sb2 F17 178.2(5)
F19 Sb2 F20 88.9(5)
F21 Sb2 F16 89.4(6)
F21 Sb2 F17 92.5(6)
F21 Sb2 F19 89.3(5)
F21 Sb2 F20 173.7(6)

loop_
_geom_bond_atom_site_label_1
_geom_bond_atom_site_label_2
_geom_bond_distance
C1 C2 1.396(11)
C1 C6 1.387(11)
C1 P1 1.801(8)
C2 H2 0.9500
C2 C3 1.382(12)
C3 H3 0.9500
C3 C4 1.361(13)
C4 C5 1.346(13)
C4 F1 1.368(11)
C5 H5 0.9500
C5 C6 1.405(13)
C6 H6 0.9500
C7 C8 1.397(12)
C7 C12 1.400(11)
C7 P1 1.815(8)
C8 H8 0.9500
C8 C9 1.360(12)
C9 H9 0.9500
C9 C10 1.368(14)
C10 C11 1.360(14)
C10 F2 1.345(10)
C11 H11 0.9500
C11 C12 1.383(12)
C12 H12 0.9500
C13 C14 1.370(11)
C13 C18 1.394(11)
C13 P1 1.821(8)
C14 H14 0.9500
C14 C15 1.374(12)
C15 H15 0.9500
C15 C16 1.361(13)
C16 C17 1.360(13)
C16 F3 1.365(10)
C17 H17 0.9500
C17 C18 1.396(12)
C18 H18 0.9500
C19 C20 1.395(11)
C19 C24 1.407(11)
C19 P2 1.800(9)
C20 H20 0.9500
C20 C21 1.369(13)
C21 H21 0.9500
C21 C22 1.372(14)
C22 C23 1.350(14)
C22 F4 1.367(11)
C23 H23 0.9500
C23 C24 1.362(13)
C24 H24 0.9500
C25 C26 1.383(11)
C25 C30 1.385(12)
C25 P2 1.817(8)
C26 H26 0.9500
C26 C27 1.369(12)
C27 H27 0.9500
C27 C28 1.378(15)
C28 C29 1.389(14)
C28 F5 1.346(10)
C29 H29 0.9500
C29 C30 1.383(11)
C30 H30 0.9500
C31 C32 1.346(14)
C31 C36 1.379(15)
C31 P2 1.802(9)
C32 H32 0.9500
C32 C33 1.391(14)
C33 H33 0.9500
C33 C34 1.295(18)
C34 C35 1.37(2)
C34 F6 1.335(15)
C35 H35 0.9500
C35 C36 1.346(19)
C36 H36 0.9500
C37 C38 1.374(11)
C37 C42 1.402(11)
C37 P3 1.806(8)
C38 H38 0.9500
C38 C39 1.409(11)
C39 H39 0.9500
C39 C40 1.370(13)
C40 C41 1.383(14)
C40 F7 1.353(10)
C41 H41 0.9500
C41 C42 1.359(11)
C42 H42 0.9500
C43 C44 1.383(13)
C43 C47 1.377(13)
C43 P3 1.813(9)
C44 H44 0.9500
C44 C45 1.391(13)
C45 H45 0.9500
C45 C51 1.340(16)
C46 H46 0.9500
C46 C47 1.361(15)
C46 C51 1.353(17)
C47 H47 0.9500
C48 C49 1.359(13)
C48 C53 1.373(14)
C48 P3 1.822(8)
C49 H49 0.9500
C49 C50 1.383(12)
C50 H50 0.9500
C50 C52 1.317(17)
C51 F8 1.362(13)
C52 C54 1.38(2)
C52 F9 1.374(12)
C53 H53 0.9500
C53 C54 1.396(16)
C54 H54 0.9500
C55 H55A 0.9900
C55 H55B 0.9900
C55 C56 1.481(16)
C55 O2 1.410(12)
C56 H56A 0.9900
C56 H56B 0.9900
C56 C57 1.481(17)
C57 H57A 0.9900
C57 H57B 0.9900
C57 C58 1.505(16)
C58 H58A 0.9900
C58 H58B 0.9900
C58 O2 1.419(12)
C59 H59A 0.9900
C59 H59B 0.9900
C59 C60 1.464(15)
C59 O3 1.415(13)
C60 H60A 0.9900
C60 H60B 0.9900
C60 C61 1.497(16)
C61 H61A 0.9900
C61 H61B 0.9900
C61 C62 1.523(13)
C62 H62A 0.9900
C62 H62B 0.9900
C62 O3 1.416(12)
C63 H63A 0.9900
C63 H63B 0.9900
C63 C66 1.40(2)
C63 O5 1.398(15)
C64 H64A 0.9900
C64 H64B 0.9900
C64 C67 1.52(2)
C64 O5 1.414(17)
C65 H65A 0.9900
C65 H65B 0.9900
C65 C70 1.43(2)
C65 O4 1.398(15)
C66 H66A 0.9900
C66 H66B 0.9900
C66 C67 1.41(2)
C67 H67A 0.9900
C67 H67B 0.9900
C68 H68A 0.9900
C68 H68B 0.9900
C68 C69 1.383(19)
C68 O4 1.393(15)
C69 H69A 0.9900
C69 H69B 0.9900
C69 C70 1.46(2)
C70 H70A 0.9900
C70 H70B 0.9900
C71 C72 1.385(11)
C71 C76 1.401(11)
C71 S1 1.763(9)
C72 H72 0.9500
C72 C73 1.383(12)
C73 H73 0.9500
C73 C74 1.359(13)
C74 C75 1.393(13)
C74 Cl1 1.743(11)
C75 H75 0.9500
C75 C76 1.369(12)
C76 H76 0.9500
C77 C78 1.385(11)
C77 C82 1.387(11)
C77 S2 1.748(8)
C78 H78 0.9500
C78 C79 1.388(12)
C79 H79 0.9500
C79 C80 1.364(14)
C80 C81 1.363(15)
C80 Cl2 1.744(11)
C81 H81 0.9500
C81 C82 1.404(13)
C82 H82 0.9500
C83 C84 1.375(11)
C83 C88 1.385(11)
C83 S3 1.783(8)
C84 H84 0.9500
C84 C85 1.393(11)
C85 H85 0.9500
C85 C86 1.363(12)
C86 C87 1.353(13)
C86 Cl3 1.738(9)
C87 H87 0.9500
C87 C88 1.398(12)
C88 H88 0.9500
O1 H1A 0.8816
O1 H1B 0.8834
O1 Ag2 2.358(7)
O2 Ag2 2.383(7)
O3 Ag2 2.379(7)
F10 Sb1 1.871(7)
F11 Sb1 1.847(7)
F12 Sb1 1.852(7)
F13 Sb1 1.840(8)
F14 Sb1 1.839(7)
F15 Sb1 1.828(8)
F16 Sb2 1.812(8)
F17 Sb2 1.852(8)
F18 Sb2 1.780(10)
F19 Sb2 1.841(8)
F20 Sb2 1.866(12)
F21 Sb2 1.802(14)
P1 Pd1 2.3106(19)
P2 Pd2 2.3072(19)
P3 Pd3 2.307(2)
S1 Pd1 2.289(2)
S1 Pd3 2.2806(18)
S2 Pd1 2.275(2)
S2 Pd2 2.2788(19)
S3 Pd2 2.2748(19)
S3 Pd3 2.2874(18)
Pd1 Pd2 2.9166(7)
Pd1 Pd3 2.8990(8)
Pd1 Ag2 2.8531(9)
Pd2 Pd3 2.8990(8)
Pd2 Ag2 2.8091(8)
Pd3 Ag2 2.8236(8)

loop_
_geom_torsion_atom_site_label_1
_geom_torsion_atom_site_label_2
_geom_torsion_atom_site_label_3
_geom_torsion_atom_site_label_4
_geom_torsion
C1 C2 C3 C4 0.3(16)
C2 C1 C6 C5 -0.6(15)
C2 C1 P1 C7 151.8(7)
C2 C1 P1 C13 -99.0(7)
C2 C1 P1 Pd1 25.1(8)
C2 C3 C4 C5 -0.6(17)
C2 C3 C4 F1 178.8(9)
C3 C4 C5 C6 0.2(18)
C4 C5 C6 C1 0.4(16)
C6 C1 C2 C3 0.2(14)
C6 C1 P1 C7 -31.1(9)
C6 C1 P1 C13 78.1(8)
C6 C1 P1 Pd1 -157.8(7)
C7 C8 C9 C10 1.5(18)
C8 C7 C12 C11 -2.4(14)
C8 C7 P1 C1 -88.4(8)
C8 C7 P1 C13 161.7(7)
C8 C7 P1 Pd1 36.9(8)
C8 C9 C10 C11 -2.3(19)
C8 C9 C10 F2 177.1(11)
C9 C10 C11 C12 0.7(18)
C10 C11 C12 C7 1.7(16)
C12 C7 C8 C9 0.8(15)
C12 C7 P1 C1 89.9(8)
C12 C7 P1 C13 -20.0(8)
C12 C7 P1 Pd1 -144.8(7)
C13 C14 C15 C16 -0.2(13)
C14 C13 C18 C17 -1.2(11)
C14 C13 P1 C1 -166.6(6)
C14 C13 P1 C7 -55.6(7)
C14 C13 P1 Pd1 70.1(6)
C14 C15 C16 C17 0.7(14)
C14 C15 C16 F3 179.3(8)
C15 C16 C17 C18 -1.4(13)
C16 C17 C18 C13 1.7(12)
C18 C13 C14 C15 0.4(11)
C18 C13 P1 C1 14.8(7)
C18 C13 P1 C7 125.9(6)
C18 C13 P1 Pd1 -108.5(6)
C19 C20 C21 C22 0.4(16)
C20 C19 C24 C23 1.6(16)
C20 C19 P2 C25 151.5(8)
C20 C19 P2 C31 -100.8(8)
C20 C19 P2 Pd2 22.2(9)
C20 C21 C22 C23 2.5(18)
C20 C21 C22 F4 -179.3(10)
C21 C22 C23 C24 -3.3(19)
C22 C23 C24 C19 1.2(18)
C24 C19 C20 C21 -2.4(15)
C24 C19 P2 C25 -31.6(9)
C24 C19 P2 C31 76.1(9)
C24 C19 P2 Pd2 -160.9(8)
C25 C26 C27 C28 1.3(17)
C26 C25 C30 C29 -0.7(14)
C26 C25 P2 C19 113.8(8)
C26 C25 P2 C31 4.3(9)
C26 C25 P2 Pd2 -116.9(8)
C26 C27 C28 C29 -2.0(17)
C26 C27 C28 F5 179.7(10)
C27 C28 C29 C30 1.4(16)
C28 C29 C30 C25 0.0(14)
C30 C25 C26 C27 0.1(15)
C30 C25 P2 C19 -66.2(8)
C30 C25 P2 C31 -175.7(7)
C30 C25 P2 Pd2 63.0(8)
C31 C32 C33 C34 4(2)
C32 C31 C36 C35 3(3)
C32 C31 P2 C19 161.3(8)
C32 C31 P2 C25 -91.0(9)
C32 C31 P2 Pd2 34.5(9)
C32 C33 C34 C35 -6(3)
C32 C33 C34 F6 -179.0(14)
C33 C34 C35 C36 8(4)
C34 C35 C36 C31 -6(4)
C36 C31 C32 C33 -1.8(19)
C36 C31 P2 C19 -23.5(13)
C36 C31 P2 C25 84.3(13)
C36 C31 P2 Pd2 -150.3(13)
C37 C38 C39 C40 -1.1(15)
C38 C37 C42 C41 -1.5(13)
C38 C37 P3 C43 121.5(8)
C38 C37 P3 C48 11.4(9)
C38 C37 P3 Pd3 -111.4(7)
C38 C39 C40 C41 1.6(16)
C38 C39 C40 F7 -178.7(9)
C39 C40 C41 C42 -2.0(16)
C40 C41 C42 C37 1.9(14)
C42 C37 C38 C39 1.1(14)
C42 C37 P3 C43 -60.3(7)
C42 C37 P3 C48 -170.5(7)
C42 C37 P3 Pd3 66.8(7)
C43 C44 C45 C51 -3(2)
C44 C43 C47 C46 1.8(19)
C44 C43 P3 C37 149.5(8)
C44 C43 P3 C48 -101.3(8)
C44 C43 P3 Pd3 20.9(9)
C44 C45 C51 C46 5(2)
C44 C45 C51 F8 -177.3(13)
C47 C43 C44 C45 0.0(17)
C47 C43 P3 C37 -33.7(10)
C47 C43 P3 C48 75.4(10)
C47 C43 P3 Pd3 -162.3(8)
C47 C46 C51 C45 -3(3)
C47 C46 C51 F8 179.0(15)
C48 C49 C50 C52 2.7(18)
C48 C53 C54 C52 -1(2)
C49 C48 C53 C54 -2(2)
C49 C48 P3 C37 -85.3(8)
C49 C48 P3 C43 167.1(8)
C49 C48 P3 Pd3 42.0(8)
C49 C50 C52 C54 -6(2)
C49 C50 C52 F9 179.6(11)
C50 C52 C54 C53 6(2)
C51 C46 C47 C43 0(2)
C53 C48 C49 C50 1.2(17)
C53 C48 P3 C37 92.3(10)
C53 C48 P3 C43 -15.3(11)
C53 C48 P3 Pd3 -140.4(9)
C55 C56 C57 C58 22.8(16)
C56 C55 O2 C58 -12.7(15)
C56 C55 O2 Ag2 170.8(9)
C56 C57 C58 O2 -30.7(14)
C57 C58 O2 C55 27.1(13)
C57 C58 O2 Ag2 -156.8(8)
C59 C60 C61 C62 -24.6(15)
C60 C59 O3 C62 -25.1(16)
C60 C59 O3 Ag2 167.7(9)
C60 C61 C62 O3 10.3(14)
C61 C62 O3 C59 8.8(14)
C61 C62 O3 Ag2 175.1(8)
C63 C66 C67 C64 -26(3)
C66 C63 O5 C64 -2(2)
C67 C64 O5 C63 -13.6(18)
C68 C69 C70 C65 -3(3)
C69 C68 O4 C65 -19(2)
C70 C65 O4 C68 16(2)
C71 C72 C73 C74 0.5(15)
C72 C71 C76 C75 0.0(13)
C72 C71 S1 Pd1 -55.4(8)
C72 C71 S1 Pd3 30.1(8)
C72 C73 C74 C75 -0.8(15)
C72 C73 C74 Cl1 179.5(7)
C73 C74 C75 C76 0.8(15)
C74 C75 C76 C71 -0.4(14)
C76 C71 C72 C73 -0.1(13)
C76 C71 S1 Pd1 129.1(6)
C76 C71 S1 Pd3 -145.3(6)
C77 C78 C79 C80 0.6(13)
C78 C77 C82 C81 -1.1(12)
C78 C77 S2 Pd1 24.9(7)
C78 C77 S2 Pd2 -63.6(7)
C78 C79 C80 C81 -1.7(14)
C78 C79 C80 Cl2 176.5(7)
C79 C80 C81 C82 1.4(15)
C80 C81 C82 C77 0.0(14)
C82 C77 C78 C79 0.8(12)
C82 C77 S2 Pd1 -152.5(5)
C82 C77 S2 Pd2 119.0(6)
C83 C84 C85 C86 -3.6(15)
C84 C83 C88 C87 -2.8(14)
C84 C83 S3 Pd2 30.9(8)
C84 C83 S3 Pd3 -55.6(8)
C84 C85 C86 C87 -0.2(15)
C84 C85 C86 Cl3 176.2(8)
C85 C86 C87 C88 2.5(16)
C86 C87 C88 C83 -1.0(15)
C88 C83 C84 C85 5.1(14)
C88 C83 S3 Pd2 -145.3(6)
C88 C83 S3 Pd3 128.2(6)
O2 C55 C56 C57 -7.2(17)
O3 C59 C60 C61 30.6(16)
O4 C65 C70 C69 -8(3)
O4 C68 C69 C70 13(3)
O5 C63 C66 C67 18(3)
O5 C64 C67 C66 23(2)
F1 C4 C5 C6 -179.2(9)
F2 C10 C11 C12 -178.7(10)
F3 C16 C17 C18 180.0(7)
F4 C22 C23 C24 178.4(10)
F5 C28 C29 C30 179.7(9)
F6 C34 C35 C36 -180(2)
F7 C40 C41 C42 178.3(9)
F9 C52 C54 C53 180.0(13)
P1 C1 C2 C3 177.5(8)
P1 C1 C6 C5 -177.8(8)
P1 C7 C8 C9 179.2(9)
P1 C7 C12 C11 179.2(8)
P1 C13 C14 C15 -178.1(6)
P1 C13 C18 C17 177.3(6)
P2 C19 C20 C21 174.7(8)
P2 C19 C24 C23 -175.5(9)
P2 C25 C26 C27 -180.0(9)
P2 C25 C30 C29 179.3(7)
P2 C31 C32 C33 173.7(9)
P2 C31 C36 C35 -172.5(18)
P3 C37 C38 C39 179.2(7)
P3 C37 C42 C41 -179.7(7)
P3 C43 C44 C45 176.9(9)
P3 C43 C47 C46 -175.1(12)
P3 C48 C49 C50 178.8(9)
P3 C48 C53 C54 -179.4(12)
S1 C71 C72 C73 -175.5(7)
S1 C71 C76 C75 175.8(7)
S2 C77 C78 C79 -176.6(6)
S2 C77 C82 C81 176.5(7)
S3 C83 C84 C85 -170.9(7)
S3 C83 C88 C87 173.5(8)
Cl1 C74 C75 C76 -179.5(7)
Cl2 C80 C81 C82 -176.8(7)
Cl3 C86 C87 C88 -173.9(8)
